data_8102302
loop_
_publ_author_name
'Zi-Liang Wang'
'Lin-Heng Wei'

_publ_section_title
;
 Crystal structure of bis(3-aminopyridinium)1,5-naphthalene-disulfonate
 dihydrate, [(C5H7N2)2][C10H6O6S2] &#x00B7; 2H2O
;
_journal_issue 3
_journal_name_full 'Zeitschrift f\"ur Kristallographie - New Crystal Structures'
_journal_page_first 281
_journal_volume 223
_journal_year 2008
_chemical_formula_moiety 'C10 H6 O6 S2, 2(C5 H7 N2), 2(H2 O)'
_chemical_formula_sum 'C20 H24 N4 O8 S2'
_chemical_formula_weight 512.55
_space_group_IT_number 61
_symmetry_cell_setting orthorhombic
_symmetry_space_group_name_Hall '-P 2ac 2ab'
_symmetry_space_group_name_H-M 'P b c a'
_atom_sites_solution_hydrogens geom
_atom_sites_solution_primary direct
_atom_sites_solution_secondary difmap
_audit_creation_method SHELXL-97
_cell_angle_alpha 90.00
_cell_angle_beta 90.00
_cell_angle_gamma 90.00
_cell_formula_units_Z 4
_cell_length_a 12.2909(4)
_cell_length_b 12.6265(4)
_cell_length_c 14.6083(5)
_cell_measurement_temperature 296(2)
_cell_volume 2267.08(13)
_computing_cell_refinement 'Bruker SMART'
_computing_data_collection 'Bruker SMART'
_computing_data_reduction 'Bruker SAINT'
_computing_molecular_graphics 'Bruker SHELXTL'
_computing_publication_material 'Bruker SHELXTL'
_computing_structure_refinement 'SHELXL-97 (Sheldrick, 1997)'
_computing_structure_solution 'SHELXS-97 (Sheldrick, 1997)'
_diffrn_ambient_temperature 296(2)
_diffrn_measured_fraction_theta_full 1.000
_diffrn_measured_fraction_theta_max 1.000
_diffrn_measurement_device_type 'Bruker SMART Apex CCD area-detector'
_diffrn_measurement_method \w
_diffrn_radiation_monochromator graphite
_diffrn_radiation_source 'fine-focus sealed tube'
_diffrn_radiation_type MoK\a
_diffrn_radiation_wavelength 0.71073
_diffrn_reflns_av_R_equivalents 0.0244
_diffrn_reflns_av_sigmaI/netI 0.0114
_diffrn_reflns_limit_h_max 15
_diffrn_reflns_limit_h_min -15
_diffrn_reflns_limit_k_max 15
_diffrn_reflns_limit_k_min -15
_diffrn_reflns_limit_l_max 18
_diffrn_reflns_limit_l_min -18
_diffrn_reflns_number 22187
_diffrn_reflns_theta_full 25.99
_diffrn_reflns_theta_max 25.99
_diffrn_reflns_theta_min 2.70
_diffrn_standards_decay_% none
_diffrn_standards_interval_count none
_diffrn_standards_interval_time none
_diffrn_standards_number none
_exptl_absorpt_coefficient_mu 0.291
_exptl_absorpt_correction_T_max 0.9771
_exptl_absorpt_correction_T_min 0.9577
_exptl_absorpt_correction_type multi-scan
_exptl_absorpt_process_details SADABS
_exptl_crystal_colour colorless
_exptl_crystal_density_diffrn 1.502
_exptl_crystal_density_method 'not measured'
_exptl_crystal_description block
_exptl_crystal_F_000 1072
_exptl_crystal_size_max 0.15
_exptl_crystal_size_mid 0.10
_exptl_crystal_size_min 0.08
_refine_diff_density_max 0.303
_refine_diff_density_min -0.286
_refine_diff_density_rms 0.039
_refine_ls_extinction_method none
_refine_ls_goodness_of_fit_ref 1.051
_refine_ls_hydrogen_treatment mixed
_refine_ls_matrix_type full
_refine_ls_number_parameters 192
_refine_ls_number_reflns 2221
_refine_ls_number_restraints 6
_refine_ls_restrained_S_all 1.050
_refine_ls_R_factor_all 0.0366
_refine_ls_R_factor_gt 0.0307
_refine_ls_shift/su_max 0.000
_refine_ls_shift/su_mean 0.000
_refine_ls_structure_factor_coef Fsqd
_refine_ls_weighting_details 'calc w=1/[\s^2^(Fo^2^)+(0.0475P)^2^+0.7580P] where P=(Fo^2^+2Fc^2^)/3'
_refine_ls_weighting_scheme calc
_refine_ls_wR_factor_gt 0.0857
_refine_ls_wR_factor_ref 0.0893
_reflns_number_gt 1940
_reflns_number_total 2221
_reflns_threshold_expression >2sigma(I)
_cod_data_source_file 1267-2300.cff
_cod_data_source_block zl
_cod_depositor_comments
;
The following automatic conversions were performed:
'_symmetry_cell_setting' value 'Orthorhombic' changed to 'orthorhombic'
according to '/home/saulius/struct/CIF-dictionaries/cif_core.dic'
dictionary named 'cif_core.dic' version 2.4.1 from
2010-06-29.

'_exptl_absorpt_correction_type' value 'MULTI-SCAN' changed
to 'multi-scan' according to
'/home/saulius/struct/CIF-dictionaries/cif_core.dic' dictionary named
'cif_core.dic' version 2.4.1 from 2010-06-29.

Automatic conversion script
Id: cif_fix_enum 1555 2011-01-17 13:19:09Z saulius 
;
_cod_original_sg_symbol_H-M Pbca
_cod_database_code 8102302

loop_
_symmetry_equiv_pos_as_xyz
'x, y, z'
'-x+1/2, -y, z+1/2'
'-x, y+1/2, -z+1/2'
'x+1/2, -y+1/2, -z'
'-x, -y, -z'
'x-1/2, y, -z-1/2'
'x, -y-1/2, z-1/2'
'-x-1/2, y-1/2, z'

loop_
_atom_site_label
_atom_site_type_symbol
_atom_site_fract_x
_atom_site_fract_y
_atom_site_fract_z
_atom_site_U_iso_or_equiv
_atom_site_adp_type
_atom_site_occupancy
_atom_site_symmetry_multiplicity
_atom_site_calc_flag
_atom_site_refinement_flags
_atom_site_disorder_assembly
_atom_site_disorder_group
S1 S -0.03601(3) -0.35119(3) 0.30419(2) 0.03824(14) Uani 1 1 d . . .
N1 N 0.23855(12) 0.08367(13) 0.57553(12) 0.0528(4) Uani 1 1 d D . .
H1A H 0.2632(19) 0.1138(18) 0.6237(11) 0.086(8) Uiso 1 1 d D . .
N2 N 0.08033(15) -0.14686(13) 0.51930(12) 0.0562(4) Uani 1 1 d D . .
H2A H 0.0501(15) -0.1734(16) 0.4725(10) 0.061(6) Uiso 1 1 d D . .
H2B H 0.0560(18) -0.1582(18) 0.5731(9) 0.068(7) Uiso 1 1 d D . .
O1 O 0.01661(12) -0.25853(10) 0.34261(8) 0.0577(4) Uani 1 1 d . . .
O2 O 0.00634(12) -0.37683(11) 0.21474(8) 0.0564(4) Uani 1 1 d . . .
O3 O -0.15337(11) -0.34546(12) 0.30619(10) 0.0638(4) Uani 1 1 d . . .
O4 O 0.29979(13) 0.18777(12) 0.72911(12) 0.0652(4) Uani 1 1 d D . .
H4A H 0.2631(15) 0.2415(13) 0.7168(16) 0.081(8) Uiso 1 1 d D . .
H4B H 0.3588(12) 0.2093(18) 0.7493(19) 0.098(9) Uiso 1 1 d D . .
C1 C 0.18097(13) -0.00474(13) 0.58543(11) 0.0443(4) Uani 1 1 d . . .
H1 H 0.1700 -0.0330 0.6435 0.053 Uiso 1 1 calc R . .
C2 C 0.13714(13) -0.05499(12) 0.50942(11) 0.0400(4) Uani 1 1 d . . .
C3 C 0.15779(15) -0.00969(16) 0.42414(12) 0.0508(4) Uani 1 1 d . . .
H3 H 0.1250(16) -0.0450(16) 0.3714(14) 0.061 Uiso 1 1 d . . .
C4 C 0.21806(17) 0.08132(17) 0.41763(15) 0.0609(5) Uani 1 1 d . . .
H4 H 0.2322(18) 0.1106(17) 0.3562(17) 0.073 Uiso 1 1 d . . .
C5 C 0.25813(16) 0.12819(17) 0.49422(18) 0.0623(5) Uani 1 1 d . . .
H5 H 0.297(2) 0.1872(19) 0.4969(16) 0.075 Uiso 1 1 d . . .
C6 C 0.04561(13) -0.54713(13) 0.33643(11) 0.0405(4) Uani 1 1 d . . .
H6 H 0.0561(14) -0.5483(15) 0.2728(13) 0.049 Uiso 1 1 d . . .
C7 C -0.00066(11) -0.46015(11) 0.37614(10) 0.0326(3) Uani 1 1 d . . .
C8 C -0.01823(11) -0.45616(11) 0.47298(9) 0.0300(3) Uani 1 1 d . . .
C9 C -0.06965(13) -0.36966(12) 0.51729(11) 0.0374(3) Uani 1 1 d . . .
H9 H -0.0987(14) -0.3123(15) 0.4826(12) 0.045 Uiso 1 1 d . . .
C10 C -0.08097(15) -0.36754(13) 0.61010(11) 0.0445(4) Uani 1 1 d . . .
H10 H -0.1122(15) -0.3107(16) 0.6376(13) 0.053 Uiso 1 1 d . . .

loop_
_atom_site_aniso_label
_atom_site_aniso_U_11
_atom_site_aniso_U_22
_atom_site_aniso_U_33
_atom_site_aniso_U_23
_atom_site_aniso_U_13
_atom_site_aniso_U_12
S1 0.0431(2) 0.0426(2) 0.0290(2) 0.00727(14) -0.00208(15) -0.00283(16)
N1 0.0435(8) 0.0501(8) 0.0648(10) -0.0115(8) -0.0077(7) 0.0051(7)
N2 0.0719(11) 0.0501(9) 0.0467(9) -0.0089(7) 0.0037(8) -0.0097(8)
O1 0.0877(9) 0.0428(7) 0.0427(7) 0.0068(5) -0.0035(6) -0.0159(6)
O2 0.0761(9) 0.0641(8) 0.0289(6) 0.0101(5) 0.0041(6) 0.0060(7)
O3 0.0438(7) 0.0792(10) 0.0683(9) 0.0263(7) -0.0035(6) 0.0080(6)
O4 0.0582(9) 0.0557(8) 0.0818(10) -0.0112(8) -0.0185(8) 0.0016(7)
C1 0.0467(9) 0.0472(9) 0.0390(9) -0.0024(7) 0.0001(7) 0.0068(7)
C2 0.0397(8) 0.0412(8) 0.0392(8) -0.0044(6) 0.0009(6) 0.0096(7)
C3 0.0549(10) 0.0576(11) 0.0397(9) 0.0016(8) -0.0031(8) 0.0126(8)
C4 0.0582(11) 0.0639(12) 0.0605(12) 0.0220(10) 0.0062(9) 0.0104(10)
C5 0.0459(10) 0.0461(10) 0.0951(17) 0.0098(11) 0.0021(10) 0.0007(8)
C6 0.0510(9) 0.0430(8) 0.0276(8) -0.0021(6) 0.0044(7) -0.0046(7)
C7 0.0333(7) 0.0367(7) 0.0277(7) 0.0024(6) -0.0014(6) -0.0063(6)
C8 0.0296(7) 0.0329(7) 0.0273(7) 0.0013(5) -0.0002(5) -0.0061(5)
C9 0.0425(8) 0.0338(7) 0.0360(8) 0.0033(6) 0.0027(6) 0.0000(6)
C10 0.0578(10) 0.0378(8) 0.0378(8) -0.0047(7) 0.0099(7) 0.0037(7)

loop_
_atom_type_symbol
_atom_type_description
_atom_type_scat_dispersion_real
_atom_type_scat_dispersion_imag
_atom_type_scat_source
C C 0.0033 0.0016 'International Tables Vol C Tables 4.2.6.8 and 6.1.1.4'
H H 0.0000 0.0000 'International Tables Vol C Tables 4.2.6.8 and 6.1.1.4'
N N 0.0061 0.0033 'International Tables Vol C Tables 4.2.6.8 and 6.1.1.4'
O O 0.0106 0.0060 'International Tables Vol C Tables 4.2.6.8 and 6.1.1.4'
S S 0.1246 0.1234 'International Tables Vol C Tables 4.2.6.8 and 6.1.1.4'

loop_
_geom_angle_atom_site_label_1
_geom_angle_atom_site_label_2
_geom_angle_atom_site_label_3
_geom_angle
_geom_angle_site_symmetry_1
_geom_angle_site_symmetry_3
_geom_angle_publ_flag
O2 S1 O3 112.94(8) . . ?
O2 S1 O1 111.76(8) . . ?
O3 S1 O1 113.40(9) . . ?
O2 S1 C7 105.80(7) . . ?
O3 S1 C7 105.65(7) . . ?
O1 S1 C7 106.58(7) . . ?
C1 N1 C5 123.08(18) . . ?
C1 N1 H1A 118.2(18) . . ?
C5 N1 H1A 118.7(18) . . ?
C2 N2 H2A 118.4(15) . . ?
C2 N2 H2B 114.9(16) . . ?
H2A N2 H2B 122(2) . . ?
H4A O4 H4B 106.4(15) . . ?
N1 C1 C2 120.24(16) . . ?
N1 C1 H1 119.9 . . ?
C2 C1 H1 119.9 . . ?
N2 C2 C1 120.26(16) . . ?
N2 C2 C3 122.51(16) . . ?
C1 C2 C3 117.18(16) . . ?
C4 C3 C2 120.29(18) . . ?
C4 C3 H3 123.4(12) . . ?
C2 C3 H3 116.3(12) . . ?
C5 C4 C3 120.28(19) . . ?
C5 C4 H4 121.5(13) . . ?
C3 C4 H4 118.2(13) . . ?
N1 C5 C4 118.94(19) . . ?
N1 C5 H5 114.3(16) . . ?
C4 C5 H5 126.8(16) . . ?
C7 C6 C10 120.74(14) . 5_546 ?
C7 C6 H6 119.4(11) . . ?
C10 C6 H6 119.9(11) 5_546 . ?
C6 C7 C8 120.70(13) . . ?
C6 C7 S1 118.10(11) . . ?
C8 C7 S1 121.19(11) . . ?
C9 C8 C8 118.90(16) . 5_546 ?
C9 C8 C7 123.04(13) . . ?
C8 C8 C7 118.06(16) 5_546 . ?
C10 C9 C8 120.97(15) . . ?
C10 C9 H9 118.4(11) . . ?
C8 C9 H9 120.7(11) . . ?
C9 C10 C6 120.54(15) . 5_546 ?
C9 C10 H10 120.0(12) . . ?
C6 C10 H10 119.5(12) 5_546 . ?

loop_
_geom_bond_atom_site_label_1
_geom_bond_atom_site_label_2
_geom_bond_distance
_geom_bond_site_symmetry_2
_geom_bond_publ_flag
S1 O2 1.4433(13) . ?
S1 O3 1.4445(14) . ?
S1 O1 1.4499(13) . ?
S1 C7 1.7851(15) . ?
N1 C1 1.330(2) . ?
N1 C5 1.336(3) . ?
N1 H1A 0.855(10) . ?
N2 C2 1.362(2) . ?
N2 H2A 0.847(10) . ?
N2 H2B 0.854(10) . ?
O4 H4A 0.834(9) . ?
O4 H4B 0.829(10) . ?
C1 C2 1.388(2) . ?
C1 H1 0.9300 . ?
C2 C3 1.394(2) . ?
C3 C4 1.371(3) . ?
C3 H3 0.98(2) . ?
C4 C5 1.358(3) . ?
C4 H4 0.99(2) . ?
C5 H5 0.89(2) . ?
C6 C7 1.366(2) . ?
C6 C10 1.400(2) 5_546 ?
C6 H6 0.939(19) . ?
C7 C8 1.4319(19) . ?
C8 C9 1.418(2) . ?
C8 C8 1.432(3) 5_546 ?
C9 C10 1.363(2) . ?
C9 H9 0.954(18) . ?
C10 C6 1.400(2) 5_546 ?
C10 H10 0.91(2) . ?

loop_
_geom_hbond_atom_site_label_D
_geom_hbond_atom_site_label_H
_geom_hbond_atom_site_label_A
_geom_hbond_distance_DH
_geom_hbond_distance_HA
_geom_hbond_distance_DA
_geom_hbond_angle_DHA
_geom_hbond_site_symmetry_A
O4 H4A O3 0.834(9) 1.912(10) 2.733(2) 168(2) 5_556
O4 H4B O1 0.829(10) 2.142(13) 2.939(2) 161(3) 2
N2 H2A O1 0.847(10) 2.219(11) 3.044(2) 164.4(19) .
N2 H2B O2 0.854(10) 2.201(13) 3.011(2) 158(2) 7_556
N1 H1A O4 0.855(10) 1.856(11) 2.707(2) 173(2) .
